data_7244669
loop_
_publ_author_name
'Barbas, Rafael'
'Font-Bardia, Merce'
'Ballesteros, Alfredo'
'Arsequell, Gemma'
'Prohens, Rafel'
'Frontera, Antonio'

_publ_section_title
;
 Static discrete disorder in the crystal structure of Iododiflunisal: On
 the Importance of Hydrogen Bond, Halogen Bond and \p-Stacking
 Interactions
;
_journal_name_full CrystEngComm
_journal_paper_doi 10.1039/D2CE00202G
_journal_year 2022
_chemical_formula_moiety 'C13 H7 F2 I O3'
_chemical_formula_sum 'C13 H7 F2 I O3'
_chemical_formula_weight 376.09
_chemical_name_common IDIF
_chemical_name_systematic Iododiflunisal
_space_group_crystal_system monoclinic
_space_group_IT_number 14
_space_group_name_Hall '-P 2yn'
_space_group_name_H-M_alt 'P 1 21/n 1'
_atom_sites_solution_hydrogens mixed
_audit_creation_method SHELXL-2018/3
_audit_update_record
;
2021-12-02 deposited with the CCDC.	2022-03-25 downloaded from the CCDC.
;
_cell_angle_alpha 90
_cell_angle_beta 93.412(2)
_cell_angle_gamma 90
_cell_formula_units_Z 4
_cell_length_a 16.9777(10)
_cell_length_b 4.0424(2)
_cell_length_c 18.0441(11)
_cell_measurement_reflns_used 9611
_cell_measurement_temperature 296(2)
_cell_measurement_theta_max 30.57
_cell_measurement_theta_min 2.26
_cell_volume 1236.18(12)
_computing_cell_refinement 'Bruker SAINT'
_computing_data_collection 'Bruker APEX2'
_computing_data_reduction 'Bruker SAINT'
_computing_molecular_graphics 'Bruker SHELXTL'
_computing_publication_material 'Bruker SHELXTL'
_computing_structure_refinement 'SHELXL-2014/7 (Sheldrick, 2014)'
_computing_structure_solution 'XT, VERSION 2014/5'
_diffrn_ambient_temperature 296(2)
_diffrn_measured_fraction_theta_full 0.966
_diffrn_measured_fraction_theta_max 0.978
_diffrn_measurement_device_type 'D8 Venture'
_diffrn_measurement_method '\f and \w scans'
_diffrn_radiation_type MoK\a
_diffrn_radiation_wavelength 0.71073
_diffrn_reflns_av_R_equivalents 0.0638
_diffrn_reflns_av_unetI/netI 0.0385
_diffrn_reflns_Laue_measured_fraction_full 0.966
_diffrn_reflns_Laue_measured_fraction_max 0.978
_diffrn_reflns_limit_h_max 24
_diffrn_reflns_limit_h_min -24
_diffrn_reflns_limit_k_max 5
_diffrn_reflns_limit_k_min -5
_diffrn_reflns_limit_l_max 25
_diffrn_reflns_limit_l_min -25
_diffrn_reflns_number 26273
_diffrn_reflns_point_group_measured_fraction_full 0.966
_diffrn_reflns_point_group_measured_fraction_max 0.978
_diffrn_reflns_theta_full 25.242
_diffrn_reflns_theta_max 30.592
_diffrn_reflns_theta_min 2.404
_diffrn_source microfocus
_exptl_absorpt_coefficient_mu 2.616
_exptl_absorpt_correction_T_max 0.7461
_exptl_absorpt_correction_T_min 0.5695
_exptl_absorpt_correction_type multi-scan
_exptl_absorpt_process_details sadabs
_exptl_crystal_colour colourless
_exptl_crystal_density_diffrn 2.021
_exptl_crystal_description prism
_exptl_crystal_F_000 720
_exptl_crystal_size_max 0.348
_exptl_crystal_size_mid 0.196
_exptl_crystal_size_min 0.078
_refine_diff_density_max 1.014
_refine_diff_density_min -1.418
_refine_diff_density_rms 0.111
_refine_ls_extinction_method none
_refine_ls_goodness_of_fit_ref 1.080
_refine_ls_hydrogen_treatment mixed
_refine_ls_matrix_type full
_refine_ls_number_parameters 189
_refine_ls_number_reflns 3717
_refine_ls_number_restraints 0
_refine_ls_restrained_S_all 1.080
_refine_ls_R_factor_all 0.0394
_refine_ls_R_factor_gt 0.0352
_refine_ls_shift/su_max 0.001
_refine_ls_shift/su_mean 0.000
_refine_ls_structure_factor_coef Fsqd
_refine_ls_weighting_details 'w=1/[\s^2^(Fo^2^)+(0.0459P)^2^+1.1655P] where P=(Fo^2^+2Fc^2^)/3'
_refine_ls_weighting_scheme calc
_refine_ls_wR_factor_gt 0.0908
_refine_ls_wR_factor_ref 0.0956
_reflns_Friedel_coverage 0.000
_reflns_number_gt 3354
_reflns_number_total 3717
_reflns_threshold_expression 'I > 2\s(I)'
_cod_data_source_file d2ce00202g2.cif
_cod_data_source_block mo_023WB108_0m_a
_cod_original_sg_symbol_H-M 'P 21/n'
_cod_database_code 7244669
_shelx_shelxl_version_number 2018/3
_shelx_space_group_comment
;
The symmetry employed for this shelxl refinement is uniquely defined
by the following loop, which should always be used as a source of
symmetry information in preference to the above space-group names.
They are only intended as comments.
;

loop_
_space_group_symop_operation_xyz
'x, y, z'
'-x+1/2, y+1/2, -z+1/2'
'-x, -y, -z'
'x-1/2, -y-1/2, z-1/2'

loop_
_atom_site_label
_atom_site_type_symbol
_atom_site_fract_x
_atom_site_fract_y
_atom_site_fract_z
_atom_site_U_iso_or_equiv
_atom_site_adp_type
_atom_site_occupancy
_atom_site_site_symmetry_order
_atom_site_calc_flag
_atom_site_refinement_flags_posn
_atom_site_refinement_flags_adp
_atom_site_refinement_flags_occupancy
_atom_site_disorder_assembly
_atom_site_disorder_group
I1 I 0.32822(2) -0.16735(4) 0.32255(2) 0.03989(9) Uani 1 1 d . . . . .
F1 F 0.5423(2) 0.5734(14) 0.45396(19) 0.0590(10) Uani 0.5 1 d . . P A 1
F1' F 0.7198(3) 0.2404(18) 0.2820(3) 0.0779(15) Uani 0.5 1 d . . P B 2
F2 F 0.80907(19) 0.6831(9) 0.50545(17) 0.0953(11) Uani 1 1 d . . . . .
O1 O 0.44712(14) 0.2963(7) 0.05697(10) 0.0514(6) Uani 1 1 d . . . . .
O2 O 0.55964(14) 0.5581(8) 0.08701(11) 0.0553(6) Uani 1 1 d . . . . .
H2O H 0.557(4) 0.585(16) 0.050(3) 0.088(18) Uiso 1 1 d . . . . .
O3 O 0.36828(13) 0.0320(7) 0.16242(11) 0.0470(5) Uani 1 1 d . . . . .
H3O H 0.380(3) 0.084(11) 0.124(2) 0.051(10) Uiso 1 1 d . . . . .
C1 C 0.49871(16) 0.3822(8) 0.10381(13) 0.0381(5) Uani 1 1 d . . . . .
C2 C 0.49631(15) 0.2942(7) 0.18298(12) 0.0329(5) Uani 1 1 d . . . . .
C3 C 0.42984(15) 0.1287(6) 0.20736(13) 0.0331(5) Uani 1 1 d . . . . .
C4 C 0.42797(14) 0.0597(6) 0.28363(12) 0.0313(4) Uani 1 1 d . . . . .
C5 C 0.49009(16) 0.1477(6) 0.33236(13) 0.0327(5) Uani 1 1 d . . . . .
H5 H 0.487577 0.098993 0.382536 0.039 Uiso 1 1 calc R U . . .
C6 C 0.55703(15) 0.3090(6) 0.30798(12) 0.0317(4) Uani 1 1 d . . . . .
C7 C 0.55867(15) 0.3828(7) 0.23298(12) 0.0333(5) Uani 1 1 d . . . . .
H7 H 0.602024 0.493183 0.215738 0.040 Uiso 1 1 calc R U . . .
C8 C 0.62347(15) 0.4042(7) 0.36088(12) 0.0338(5) Uani 1 1 d . . . . .
C9 C 0.61132(19) 0.5345(8) 0.43058(13) 0.0437(6) Uani 1 1 d . . . . .
H9 H 0.559839 0.559457 0.444656 0.052 Uiso 0.5 1 calc R U P A 2
C10 C 0.6733(3) 0.6293(9) 0.48021(16) 0.0566(9) Uani 1 1 d . . . . .
H10 H 0.663897 0.716017 0.526599 0.068 Uiso 1 1 calc R U . . .
C11 C 0.7482(2) 0.5905(10) 0.45833(19) 0.0581(9) Uani 1 1 d . . . . .
C13 C 0.70114(18) 0.3695(9) 0.34360(16) 0.0464(6) Uani 1 1 d . . . . .
H13 H 0.711517 0.278252 0.297880 0.056 Uiso 0.5 1 calc R U P B 1
C12 C 0.7646(2) 0.4640(12) 0.3910(2) 0.0597(9) Uani 1 1 d . . . . .
H12 H 0.816272 0.441664 0.377349 0.072 Uiso 1 1 calc R U . . .

loop_
_atom_site_aniso_label
_atom_site_aniso_U_11
_atom_site_aniso_U_22
_atom_site_aniso_U_33
_atom_site_aniso_U_23
_atom_site_aniso_U_13
_atom_site_aniso_U_12
I1 0.04583(13) 0.03506(12) 0.03922(12) 0.00368(5) 0.00625(7) -0.00503(6)
F1 0.050(2) 0.097(3) 0.0309(15) -0.0138(18) 0.0080(13) 0.008(2)
F1' 0.048(2) 0.139(4) 0.048(2) -0.029(3) 0.0079(17) 0.020(3)
F2 0.086(2) 0.125(3) 0.0683(16) 0.0060(15) -0.0474(15) -0.0281(17)
O1 0.0461(11) 0.0853(17) 0.0221(8) 0.0070(9) -0.0048(7) -0.0129(11)
O2 0.0501(12) 0.0940(18) 0.0214(8) 0.0101(10) -0.0016(7) -0.0216(12)
O3 0.0426(10) 0.0694(15) 0.0281(8) 0.0020(9) -0.0049(7) -0.0115(10)
C1 0.0370(12) 0.0548(15) 0.0222(9) 0.0037(9) -0.0012(8) 0.0006(11)
C2 0.0347(11) 0.0444(13) 0.0194(8) 0.0015(8) -0.0015(8) 0.0027(9)
C3 0.0344(11) 0.0404(12) 0.0241(9) 0.0001(8) -0.0012(8) 0.0033(9)
C4 0.0359(11) 0.0324(10) 0.0259(9) 0.0022(8) 0.0042(8) 0.0030(9)
C5 0.0386(12) 0.0371(12) 0.0225(9) 0.0035(8) 0.0013(8) 0.0059(9)
C6 0.0356(11) 0.0387(12) 0.0205(9) 0.0018(8) -0.0007(8) 0.0055(9)
C7 0.0344(11) 0.0437(12) 0.0217(9) 0.0029(8) 0.0010(8) 0.0011(9)
C8 0.0385(11) 0.0400(11) 0.0223(9) 0.0032(8) -0.0029(8) 0.0031(10)
C9 0.0556(15) 0.0527(16) 0.0224(9) 0.0020(10) -0.0004(9) 0.0026(13)
C10 0.083(2) 0.0604(19) 0.0249(11) 0.0002(11) -0.0130(13) -0.0078(17)
C11 0.061(2) 0.0658(19) 0.0444(15) 0.0082(15) -0.0243(14) -0.0073(17)
C13 0.0388(13) 0.0642(18) 0.0358(12) -0.0001(12) -0.0021(10) 0.0061(12)
C12 0.0409(15) 0.082(2) 0.0548(17) 0.0094(18) -0.0120(13) -0.0009(16)

loop_
_atom_type_symbol
_atom_type_description
_atom_type_scat_dispersion_real
_atom_type_scat_dispersion_imag
_atom_type_scat_source
C C 0.0033 0.0016 'International Tables Vol C Tables 4.2.6.8 and 6.1.1.4'
H H 0.0000 0.0000 'International Tables Vol C Tables 4.2.6.8 and 6.1.1.4'
F F 0.0171 0.0103 'International Tables Vol C Tables 4.2.6.8 and 6.1.1.4'
I I -0.4742 1.8119 'International Tables Vol C Tables 4.2.6.8 and 6.1.1.4'
O O 0.0106 0.0060 'International Tables Vol C Tables 4.2.6.8 and 6.1.1.4'

loop_
_geom_angle_atom_site_label_1
_geom_angle_atom_site_label_2
_geom_angle_atom_site_label_3
_geom_angle
_geom_angle_site_symmetry_1
_geom_angle_site_symmetry_3
_geom_angle_publ_flag
C1 O2 H2O 108(5) . . ?
C3 O3 H3O 104(3) . . ?
O1 C1 O2 122.4(2) . . ?
O1 C1 C2 122.5(3) . . ?
O2 C1 C2 115.1(2) . . ?
C7 C2 C3 120.8(2) . . ?
C7 C2 C1 120.0(2) . . ?
C3 C2 C1 119.2(2) . . ?
O3 C3 C2 124.1(2) . . ?
O3 C3 C4 118.1(2) . . ?
C2 C3 C4 117.8(2) . . ?
C5 C4 C3 120.8(2) . . ?
C5 C4 I1 120.31(17) . . ?
C3 C4 I1 118.89(18) . . ?
C4 C5 C6 121.5(2) . . ?
C4 C5 H5 119.2 . . ?
C6 C5 H5 119.2 . . ?
C7 C6 C5 118.0(2) . . ?
C7 C6 C8 120.9(2) . . ?
C5 C6 C8 121.2(2) . . ?
C6 C7 C2 121.1(2) . . ?
C6 C7 H7 119.4 . . ?
C2 C7 H7 119.4 . . ?
C13 C8 C9 116.0(2) . . ?
C13 C8 C6 121.9(2) . . ?
C9 C8 C6 122.1(2) . . ?
F1 C9 C8 122.2(3) . . ?
F1 C9 C10 115.2(3) . . ?
C8 C9 C10 122.6(3) . . ?
C8 C9 H9 118.7 . . ?
C10 C9 H9 118.7 . . ?
C11 C10 C9 117.7(3) . . ?
C11 C10 H10 121.2 . . ?
C9 C10 H10 121.2 . . ?
F2 C11 C12 118.5(4) . . ?
F2 C11 C10 118.5(4) . . ?
C12 C11 C10 123.0(3) . . ?
F1' C13 C8 121.7(3) . . ?
F1' C13 C12 115.0(4) . . ?
C8 C13 C12 123.3(3) . . ?
C8 C13 H13 118.3 . . ?
C12 C13 H13 118.3 . . ?
C11 C12 C13 117.5(3) . . ?
C11 C12 H12 121.3 . . ?
C13 C12 H12 121.3 . . ?

loop_
_geom_bond_atom_site_label_1
_geom_bond_atom_site_label_2
_geom_bond_distance
_geom_bond_site_symmetry_2
_geom_bond_publ_flag
I1 C4 2.084(2) . ?
F1 C9 1.278(5) . ?
F1' C13 1.285(5) . ?
F2 C11 1.351(4) . ?
O1 C1 1.231(3) . ?
O2 C1 1.306(4) . ?
O2 H2O 0.67(6) . ?
O3 C3 1.342(3) . ?
O3 H3O 0.76(4) . ?
C1 C2 1.475(3) . ?
C2 C7 1.396(3) . ?
C2 C3 1.405(4) . ?
C3 C4 1.406(3) . ?
C4 C5 1.379(3) . ?
C5 C6 1.404(4) . ?
C5 H5 0.9300 . ?
C6 C7 1.388(3) . ?
C6 C8 1.484(3) . ?
C7 H7 0.9300 . ?
C8 C13 1.380(4) . ?
C8 C9 1.390(3) . ?
C9 C10 1.395(4) . ?
C9 H9 0.9300 . ?
C10 C11 1.363(6) . ?
C10 H10 0.9300 . ?
C11 C12 1.361(6) . ?
C13 C12 1.389(4) . ?
C13 H13 0.9300 . ?
C12 H12 0.9300 . ?
